data_1559897
loop_
_publ_author_name
'Khadivjam, Tinasadat'
'Che-Quang, Huy'
'Maris, Thierry'
'Ajoyan, Zvart'
'Howarth, Ashlee J.'
'Wuest, James D.'

_publ_section_title
;
 Modular Construction of Porous Hydrogen-Bonded Molecular Materials from
 Melams
;
_journal_issue 31
_journal_name_full 'Chemistry-A European Journal'
_journal_page_first 7026
_journal_page_last 7040
_journal_paper_doi 10.1002/chem.202000186
_journal_volume 26
_journal_year 2020
_chemical_formula_moiety 'C12 H13 N11, 3(C2 H6 O S)'
_chemical_formula_sum 'C18 H31 N11 O3 S3'
_chemical_formula_weight 545.72
_chemical_name_systematic
;
N2-(4,6-diamino-1,3,5-triazin-2-yl)
-N2-phenyl-1,3,5-triazine-2,4,6-triamine dimethyl sulfoxide solvate
;
_space_group_crystal_system monoclinic
_space_group_IT_number 15
_space_group_name_Hall '-C 2yc'
_space_group_name_H-M_alt 'C 1 2/c 1'
_atom_sites_solution_hydrogens geom
_atom_sites_solution_primary direct
_audit_creation_date 2019-06-04
_audit_creation_method
;
Olex2 1.2
(compiled 2018.05.29 svn.r3508 for OlexSys, GUI svn.r5506)
;
_cell_angle_alpha 90
_cell_angle_beta 93.486(2)
_cell_angle_gamma 90
_cell_formula_units_Z 4
_cell_length_a 10.9174(4)
_cell_length_b 18.9758(8)
_cell_length_c 13.2699(5)
_cell_measurement_reflns_used 9627
_cell_measurement_temperature 200
_cell_measurement_theta_max 72.058
_cell_measurement_theta_min 4.660
_cell_volume 2743.99(18)
_computing_cell_refinement
;
SAINT (2006) V7.34A; Integration Software for Single Crystal Data. 
Bruker AXS Inc., Madison, WI 53719-1173.'
;
_computing_data_collection
;
APEX 2 (2006) Bruker AXS Inc., Madison, WI 53719-1173.
;
_computing_data_reduction
;
SAINT (2006) V7.34A; Integration Software for Single Crystal Data. 
Bruker AXS Inc., Madison, WI 53719-1173.'
;
_computing_molecular_graphics 'Olex2 (Dolomanov et al., 2009)'
_computing_publication_material 'Olex2 (Dolomanov et al., 2009)'
_computing_structure_refinement 'XL (Sheldrick, 2008)'
_diffrn_ambient_temperature 200
_diffrn_detector 'CCD Area detector'
_diffrn_detector_area_resol_mean 5.5
_diffrn_detector_type 'Bruker Smart 6K'
_diffrn_measured_fraction_theta_full 1.000
_diffrn_measured_fraction_theta_max 0.993
_diffrn_measurement_device 'three-circle diffractometer'
_diffrn_measurement_device_type 'Bruker Smart 6000'
_diffrn_measurement_method '\w scans'
_diffrn_radiation_collimation 'Focusing mirrors'
_diffrn_radiation_monochromator 'Montel Mirror Optics'
_diffrn_radiation_probe x-ray
_diffrn_radiation_type CuK\a
_diffrn_radiation_wavelength 1.54178
_diffrn_reflns_av_R_equivalents 0.0492
_diffrn_reflns_av_unetI/netI 0.0268
_diffrn_reflns_Laue_measured_fraction_full 1.000
_diffrn_reflns_Laue_measured_fraction_max 0.993
_diffrn_reflns_limit_h_max 13
_diffrn_reflns_limit_h_min -13
_diffrn_reflns_limit_k_max 23
_diffrn_reflns_limit_k_min -21
_diffrn_reflns_limit_l_max 16
_diffrn_reflns_limit_l_min -16
_diffrn_reflns_number 17420
_diffrn_reflns_point_group_measured_fraction_full 1.000
_diffrn_reflns_point_group_measured_fraction_max 0.993
_diffrn_reflns_theta_full 67.679
_diffrn_reflns_theta_max 72.360
_diffrn_reflns_theta_min 4.660
_diffrn_source 'Rotating Anode'
_diffrn_source_target Cu
_diffrn_source_type 'FR591 Rotating Anode'
_exptl_absorpt_coefficient_mu 2.823
_exptl_absorpt_correction_T_max 0.7058
_exptl_absorpt_correction_T_min 0.5072
_exptl_absorpt_correction_type multi-scan
_exptl_absorpt_process_details
;
SADABS-2007/4 (Bruker,2007/4) was used for absorption correction. 
wR2(int) was 0.1675 before and 0.0631 after correction. 
The Ratio of minimum to maximum transmission is 0.7186. 
The \l/2 correction factor is Not present.'
;
_exptl_crystal_colour 'clear light colourless'
_exptl_crystal_colour_lustre clear
_exptl_crystal_colour_modifier light
_exptl_crystal_colour_primary colourless
_exptl_crystal_density_diffrn 1.321
_exptl_crystal_description block
_exptl_crystal_F_000 1152
_exptl_crystal_size_max 0.4
_exptl_crystal_size_mid 0.35
_exptl_crystal_size_min 0.22
_refine_diff_density_max 0.816
_refine_diff_density_min -0.641
_refine_diff_density_rms 0.087
_refine_ls_extinction_coef 0.0037(3)
_refine_ls_extinction_expression Fc^*^=kFc[1+0.001xFc^2^\l^3^/sin(2\q)]^-1/4^
_refine_ls_extinction_method 'SHELXL-2018/3 (Sheldrick 2018)'
_refine_ls_goodness_of_fit_ref 1.047
_refine_ls_hydrogen_treatment constr
_refine_ls_matrix_type full
_refine_ls_number_parameters 179
_refine_ls_number_reflns 2709
_refine_ls_number_restraints 4
_refine_ls_restrained_S_all 1.047
_refine_ls_R_factor_all 0.0598
_refine_ls_R_factor_gt 0.0573
_refine_ls_shift/su_max 0.000
_refine_ls_shift/su_mean 0.000
_refine_ls_structure_factor_coef Fsqd
_refine_ls_weighting_details 'w=1/[\s^2^(Fo^2^)+(0.0965P)^2^+2.9785P] where P=(Fo^2^+2Fc^2^)/3'
_refine_ls_weighting_scheme calc
_refine_ls_wR_factor_gt 0.1544
_refine_ls_wR_factor_ref 0.1573
_reflns_Friedel_coverage 0.000
_reflns_Friedel_fraction_full .
_reflns_Friedel_fraction_max .
_reflns_number_gt 2489
_reflns_number_total 2709
_reflns_threshold_expression 'I > 2\s(I)'
_cod_data_source_file melam_5-3_dmso_jw1392.cif
_cod_data_source_block jw1392
_cod_database_code 1559897

loop_
_space_group_symop_id
_space_group_symop_operation_xyz
1 'x, y, z'
2 '-x, y, -z+1/2'
3 'x+1/2, y+1/2, z'
4 '-x+1/2, y+1/2, -z+1/2'
5 '-x, -y, -z'
6 'x, -y, z-1/2'
7 '-x+1/2, -y+1/2, -z'
8 'x+1/2, -y+1/2, z-1/2'

loop_
_atom_site_label
_atom_site_type_symbol
_atom_site_fract_x
_atom_site_fract_y
_atom_site_fract_z
_atom_site_U_iso_or_equiv
_atom_site_adp_type
_atom_site_occupancy
_atom_site_site_symmetry_order
_atom_site_calc_flag
_atom_site_refinement_flags_posn
_atom_site_refinement_flags_adp
_atom_site_refinement_flags_occupancy
_atom_site_disorder_assembly
_atom_site_disorder_group
C1 C 0.500000 -0.1715(2) 0.250000 0.120(3) Uani 1 2 d S T P . .
H1 H 0.499998 -0.221532 0.249999 0.144 Uiso 1 2 calc RS T P . .
C2 C 0.5071(3) -0.13547(19) 0.3396(4) 0.0976(15) Uani 1 1 d . . . . .
H2 H 0.512578 -0.160701 0.401562 0.117 Uiso 1 1 calc R . . . .
C3 C 0.5063(2) -0.06255(15) 0.3404(2) 0.0567(7) Uani 1 1 d . . . . .
H3 H 0.510072 -0.037708 0.402711 0.068 Uiso 1 1 calc R . . . .
C4 C 0.500000 -0.02601(15) 0.250000 0.0357(6) Uani 1 2 d S T P . .
C5 C 0.41578(18) 0.08664(10) 0.18576(15) 0.0341(4) Uani 1 1 d . . . . .
C6 C 0.37547(18) 0.18122(12) 0.08777(16) 0.0384(5) Uani 1 1 d . . . . .
C7 C 0.22593(18) 0.10188(11) 0.11570(16) 0.0373(5) Uani 1 1 d . . . . .
N1 N 0.500000 0.04882(13) 0.250000 0.0363(5) Uani 1 2 d S T P . .
N2 N 0.30290(15) 0.06088(9) 0.17432(13) 0.0367(4) Uani 1 1 d . . . . .
N3 N 0.25684(16) 0.16251(10) 0.07156(14) 0.0398(4) Uani 1 1 d . . . . .
N4 N 0.46077(15) 0.14408(10) 0.14365(14) 0.0379(4) Uani 1 1 d . . . . .
N5 N 0.10915(16) 0.08073(11) 0.10298(16) 0.0487(5) Uani 1 1 d . . . . .
H5A H 0.055609 0.106285 0.066708 0.058 Uiso 1 1 calc R . . . .
H5B H 0.085866 0.041249 0.130887 0.058 Uiso 1 1 calc R . . . .
N6 N 0.41180(17) 0.24084(11) 0.04523(16) 0.0509(5) Uani 1 1 d . . . . .
H6A H 0.358907 0.266315 0.008176 0.061 Uiso 1 1 calc R . . . .
H6B H 0.488631 0.254647 0.054243 0.061 Uiso 1 1 calc R . . . .
S1 S 0.72957(5) 0.34342(3) -0.03444(4) 0.0447(2) Uani 1 1 d . . . . .
O1 O 0.60131(16) 0.33609(10) 0.00025(15) 0.0575(5) Uani 1 1 d . . . . .
C8 C 0.7466(3) 0.43410(14) -0.0661(2) 0.0596(7) Uani 1 1 d . . . . .
H8A H 0.828961 0.442047 -0.089374 0.089 Uiso 1 1 calc R . . . .
H8B H 0.685129 0.446848 -0.119934 0.089 Uiso 1 1 calc R . . . .
H8C H 0.735027 0.463230 -0.006459 0.089 Uiso 1 1 calc R . . . .
C9 C 0.7274(2) 0.30728(14) -0.15797(19) 0.0535(6) Uani 1 1 d . . . . .
H9A H 0.809387 0.310927 -0.183726 0.080 Uiso 1 1 calc R . . . .
H9B H 0.703002 0.257623 -0.155855 0.080 Uiso 1 1 calc R . . . .
H9C H 0.668535 0.333344 -0.202505 0.080 Uiso 1 1 calc R . . . .
O2 O 0.0074(19) -0.01099(17) 0.257(2) 0.063(3) Uani 0.5 1 d D . . A -1
S2 S 0.02917(17) -0.08376(7) 0.30632(10) 0.0679(5) Uani 0.5 1 d D . . A -1
C10 C 0.1661(9) -0.1145(4) 0.2568(8) 0.098(3) Uani 0.5 1 d D . . A -1
H10A H 0.186565 -0.161030 0.285031 0.147 Uiso 0.5 1 calc R . . A -1
H10B H 0.154636 -0.117943 0.183132 0.147 Uiso 0.5 1 calc R . . A -1
H10C H 0.232976 -0.081504 0.274745 0.147 Uiso 0.5 1 calc R . . A -1
C11 C -0.0757(10) -0.1405(5) 0.2421(6) 0.094(3) Uani 0.5 1 d D . . A -1
H11A H -0.066671 -0.188130 0.270270 0.142 Uiso 0.5 1 calc R . . A -1
H11B H -0.159422 -0.123672 0.249931 0.142 Uiso 0.5 1 calc R . . A -1
H11C H -0.059536 -0.141524 0.170288 0.142 Uiso 0.5 1 calc R . . A -1

loop_
_atom_site_aniso_label
_atom_site_aniso_U_11
_atom_site_aniso_U_22
_atom_site_aniso_U_33
_atom_site_aniso_U_23
_atom_site_aniso_U_13
_atom_site_aniso_U_12
C1 0.086(4) 0.037(2) 0.224(8) 0.000 -0.098(5) 0.000
C2 0.069(2) 0.067(2) 0.150(4) 0.056(2) -0.050(2) -0.0214(17)
C3 0.0468(13) 0.0595(15) 0.0620(15) 0.0217(12) -0.0120(11) -0.0089(11)
C4 0.0285(13) 0.0356(14) 0.0420(15) 0.000 -0.0063(11) 0.000
C5 0.0302(10) 0.0346(10) 0.0369(10) -0.0006(8) -0.0016(8) 0.0006(7)
C6 0.0291(10) 0.0428(11) 0.0429(11) 0.0059(9) -0.0014(8) -0.0028(8)
C7 0.0293(10) 0.0424(11) 0.0397(10) 0.0020(8) -0.0014(8) -0.0014(8)
N1 0.0332(12) 0.0335(12) 0.0410(12) 0.000 -0.0086(10) 0.000
N2 0.0296(8) 0.0377(9) 0.0424(9) 0.0042(7) -0.0027(7) -0.0022(7)
N3 0.0277(9) 0.0447(10) 0.0462(10) 0.0097(7) -0.0041(7) -0.0018(7)
N4 0.0273(8) 0.0408(9) 0.0448(10) 0.0066(7) -0.0030(7) -0.0010(7)
N5 0.0283(9) 0.0520(11) 0.0646(13) 0.0164(9) -0.0062(8) -0.0064(8)
N6 0.0304(9) 0.0507(11) 0.0702(13) 0.0224(10) -0.0082(9) -0.0057(8)
S1 0.0304(3) 0.0545(4) 0.0492(4) 0.0044(2) 0.0013(2) -0.0041(2)
O1 0.0375(9) 0.0676(12) 0.0688(12) 0.0149(9) 0.0138(8) -0.0050(7)
C8 0.0558(15) 0.0494(14) 0.0757(18) -0.0054(12) 0.0207(13) -0.0120(11)
C9 0.0534(14) 0.0521(14) 0.0553(14) -0.0016(11) 0.0047(11) -0.0137(11)
O2 0.060(4) 0.0465(15) 0.085(7) -0.009(5) 0.031(4) 0.003(4)
S2 0.1055(12) 0.0522(8) 0.0482(7) -0.0050(6) 0.0234(7) -0.0218(7)
C10 0.108(7) 0.057(4) 0.131(7) 0.007(4) 0.024(6) 0.021(4)
C11 0.121(7) 0.079(5) 0.082(5) -0.012(4) 0.004(5) -0.054(5)

loop_
_atom_type_symbol
_atom_type_description
_atom_type_scat_dispersion_real
_atom_type_scat_dispersion_imag
_atom_type_scat_source
C C 0.0181 0.0091 'International Tables Vol C Tables 4.2.6.8 and 6.1.1.4'
H H 0.0000 0.0000 'International Tables Vol C Tables 4.2.6.8 and 6.1.1.4'
N N 0.0311 0.0180 'International Tables Vol C Tables 4.2.6.8 and 6.1.1.4'
O O 0.0492 0.0322 'International Tables Vol C Tables 4.2.6.8 and 6.1.1.4'
S S 0.3331 0.5567 'International Tables Vol C Tables 4.2.6.8 and 6.1.1.4'

loop_
_geom_angle_atom_site_label_1
_geom_angle_atom_site_label_2
_geom_angle_atom_site_label_3
_geom_angle
_geom_angle_site_symmetry_1
_geom_angle_site_symmetry_3
C2 C1 C2 120.2(4) . 2_655
C1 C2 C3 120.4(4) . .
C2 C3 C4 119.6(3) . .
C3 C4 C3 119.9(3) . 2_655
C3 C4 N1 120.06(17) 2_655 .
C3 C4 N1 120.06(17) . .
N2 C5 N1 116.65(17) . .
N2 C5 N4 128.13(18) . .
N4 C5 N1 115.22(17) . .
N3 C6 N4 124.96(19) . .
N6 C6 N3 117.59(19) . .
N6 C6 N4 117.45(18) . .
N3 C7 N2 125.34(18) . .
N5 C7 N2 116.94(19) . .
N5 C7 N3 117.70(19) . .
C5 N1 C4 120.57(11) . .
C5 N1 C4 120.56(11) 2_655 .
C5 N1 C5 118.9(2) 2_655 .
C5 N2 C7 113.18(17) . .
C7 N3 C6 114.88(17) . .
C5 N4 C6 113.40(17) . .
O1 S1 C8 105.85(12) . .
O1 S1 C9 106.60(12) . .
C9 S1 C8 98.67(13) . .
O2 S2 C10 104.3(9) . .
O2 S2 C11 105.2(10) . .
C11 S2 C10 99.1(6) . .

loop_
_geom_bond_atom_site_label_1
_geom_bond_atom_site_label_2
_geom_bond_distance
_geom_bond_site_symmetry_2
C1 C2 1.370(5) .
C1 C2 1.370(5) 2_655
C2 C3 1.384(5) .
C3 C4 1.384(3) .
C4 N1 1.420(4) .
C5 N1 1.411(2) .
C5 N2 1.326(3) .
C5 N4 1.332(3) .
C6 N3 1.348(3) .
C6 N4 1.353(3) .
C6 N6 1.335(3) .
C7 N2 1.355(3) .
C7 N3 1.343(3) .
C7 N5 1.337(3) .
S1 O1 1.5068(17) .
S1 C8 1.784(3) .
S1 C9 1.776(3) .
O2 S2 1.543(16) .
S2 C10 1.768(9) .
S2 C11 1.755(7) .

loop_
_geom_hbond_atom_site_label_D
_geom_hbond_atom_site_label_H
_geom_hbond_atom_site_label_A
_geom_hbond_distance_DH
_geom_hbond_distance_HA
_geom_hbond_distance_DA
_geom_hbond_angle_DHA
_geom_hbond_site_symmetry_A
_geom_hbond_publ_flag
N5 H5A O1 0.88 2.18 3.044(3) 168.7 7 yes
N5 H5B O2 0.88 2.16 2.95(2) 148.6 . yes
N5 H5B O2 0.88 2.11 2.90(2) 149.7 2 yes
N6 H6A N3 0.88 2.09 2.968(3) 173.1 7 yes
N6 H6B O1 0.88 2.13 2.838(3) 137.5 . yes

loop_
_geom_torsion_atom_site_label_1
_geom_torsion_atom_site_label_2
_geom_torsion_atom_site_label_3
_geom_torsion_atom_site_label_4
_geom_torsion
_geom_torsion_site_symmetry_1
_geom_torsion_site_symmetry_2
_geom_torsion_site_symmetry_3
_geom_torsion_site_symmetry_4
C1 C2 C3 C4 -0.9(4) . . . .
C2 C1 C2 C3 0.4(2) 2_655 . . .
C2 C3 C4 C3 0.4(2) . . . 2_655
C2 C3 C4 N1 -179.6(2) . . . .
C3 C4 N1 C5 45.76(15) . . . 2_655
C3 C4 N1 C5 -134.24(15) . . . .
C3 C4 N1 C5 -134.24(15) 2_655 . . 2_655
C3 C4 N1 C5 45.76(15) 2_655 . . .
N1 C5 N2 C7 176.90(17) . . . .
N1 C5 N4 C6 -176.08(17) . . . .
N2 C5 N1 C4 39.1(2) . . . .
N2 C5 N1 C5 -140.9(2) . . . 2_655
N2 C5 N4 C6 4.3(3) . . . .
N2 C7 N3 C6 1.1(3) . . . .
N3 C6 N4 C5 -2.2(3) . . . .
N3 C7 N2 C5 0.5(3) . . . .
N4 C5 N1 C4 -140.54(14) . . . .
N4 C5 N1 C5 39.46(14) . . . 2_655
N4 C5 N2 C7 -3.5(3) . . . .
N4 C6 N3 C7 -0.2(3) . . . .
N5 C7 N2 C5 -177.9(2) . . . .
N5 C7 N3 C6 179.5(2) . . . .
N6 C6 N3 C7 179.6(2) . . . .
N6 C6 N4 C5 178.0(2) . . . .
